data_2234944
loop_
_publ_author_name
'Dehghani, Ali'
'M. Amini, Mostafa'
'Najafi, Ezzatollah'
'Tadjarodi, Azadeh'
'Notash, Behrouz'

_publ_section_title
;
 Dibromido(2,9-dimethyl-1,10-phenanthroline-\k^2^<i>N</i>,<i>N</i>')zinc
;
_journal_coeditor_code BT5921
_journal_issue 6
_journal_name_full 'Acta Crystallographica Section E'
_journal_page_first m811
_journal_paper_doi 10.1107/S1600536812022738
_journal_volume 68
_journal_year 2012
_chemical_formula_iupac '[Zn Br2 (C14 H12 N2)]'
_chemical_formula_moiety 'C14 H12 Br2 N2 Zn'
_chemical_formula_sum 'C14 H12 Br2 N2 Zn'
_chemical_formula_weight 433.45
_chemical_name_systematic
;
Dibromido(2,9-dimethyl-1,10-phenanthroline-\k^2^<i>N</i>,<i>N</i>')zinc
;
_space_group_IT_number 14
_symmetry_cell_setting monoclinic
_symmetry_space_group_name_Hall '-P 2ybc'
_symmetry_space_group_name_H-M 'P 1 21/c 1'
_atom_sites_solution_hydrogens geom
_atom_sites_solution_primary direct
_atom_sites_solution_secondary difmap
_audit_creation_method SHELXL-97
_cell_angle_alpha 90.00
_cell_angle_beta 112.59(3)
_cell_angle_gamma 90.00
_cell_formula_units_Z 4
_cell_length_a 9.4113(19)
_cell_length_b 18.424(4)
_cell_length_c 9.3362(19)
_cell_measurement_reflns_used 4014
_cell_measurement_temperature 298(2)
_cell_measurement_theta_max 29.23
_cell_measurement_theta_min 2.21
_cell_volume 1494.6(6)
_computing_cell_refinement 'X-AREA (Stoe & Cie, 2005)'
_computing_data_collection 'X-AREA (Stoe & Cie, 2005)'
_computing_data_reduction 'X-AREA (Stoe & Cie, 2005)'
_computing_molecular_graphics 'ORTEP-3 for Windows (Farrugia, 1997)'
_computing_publication_material 'WinGX (Farrugia, 1999)'
_computing_structure_refinement 'SHELXL97 (Sheldrick, 2008)'
_computing_structure_solution 'SHELXS97 (Sheldrick, 2008)'
_diffrn_ambient_temperature 298(2)
_diffrn_detector_area_resol_mean '0.15 mm'
_diffrn_measured_fraction_theta_full 0.991
_diffrn_measured_fraction_theta_max 0.991
_diffrn_measurement_device_type 'Stoe IPDS 2T'
_diffrn_measurement_method 'rotation method'
_diffrn_radiation_monochromator graphite
_diffrn_radiation_source 'fine-focus sealed tube'
_diffrn_radiation_type MoK\a
_diffrn_radiation_wavelength 0.71073
_diffrn_reflns_av_R_equivalents 0.0759
_diffrn_reflns_av_sigmaI/netI 0.0788
_diffrn_reflns_limit_h_max 12
_diffrn_reflns_limit_h_min -12
_diffrn_reflns_limit_k_max 25
_diffrn_reflns_limit_k_min -23
_diffrn_reflns_limit_l_max 12
_diffrn_reflns_limit_l_min -12
_diffrn_reflns_number 11850
_diffrn_reflns_theta_full 29.23
_diffrn_reflns_theta_max 29.23
_diffrn_reflns_theta_min 2.21
_diffrn_standards_number 0
_exptl_absorpt_coefficient_mu 6.976
_exptl_absorpt_correction_T_max 0.3834
_exptl_absorpt_correction_T_min 0.2744
_exptl_absorpt_correction_type numerical
_exptl_absorpt_process_details
;
[shape of crystal determined optically
(X-RED32; Stoe & Cie, (2005)]
;
_exptl_crystal_colour colorless
_exptl_crystal_density_diffrn 1.926
_exptl_crystal_density_method 'not measured'
_exptl_crystal_description block
_exptl_crystal_F_000 840
_exptl_crystal_size_max 0.25
_exptl_crystal_size_mid 0.20
_exptl_crystal_size_min 0.17
_refine_diff_density_max 0.404
_refine_diff_density_min -0.666
_refine_ls_extinction_method none
_refine_ls_goodness_of_fit_ref 0.948
_refine_ls_hydrogen_treatment constr
_refine_ls_matrix_type full
_refine_ls_number_parameters 174
_refine_ls_number_reflns 4014
_refine_ls_number_restraints 0
_refine_ls_restrained_S_all 0.948
_refine_ls_R_factor_all 0.1062
_refine_ls_R_factor_gt 0.0497
_refine_ls_shift/su_max 0.000
_refine_ls_shift/su_mean 0.000
_refine_ls_structure_factor_coef Fsqd
_refine_ls_weighting_details 'calc w=1/[\s^2^(Fo^2^)+(0.0423P)^2^] where P=(Fo^2^+2Fc^2^)/3'
_refine_ls_weighting_scheme calc
_refine_ls_wR_factor_gt 0.0858
_refine_ls_wR_factor_ref 0.0999
_reflns_number_gt 2304
_reflns_number_total 4014
_reflns_threshold_expression I>2\s(I)
_cod_data_source_file bt5921.cif
_cod_data_source_block I
_cod_original_sg_symbol_H-M 'P 21/c'
_cod_database_code 2234944
_cod_database_fobs_code 2234944

loop_
_symmetry_equiv_pos_as_xyz
'x, y, z'
'-x, y+1/2, -z+1/2'
'-x, -y, -z'
'x, -y-1/2, z-1/2'

loop_
_atom_site_type_symbol
_atom_site_label
_atom_site_fract_x
_atom_site_fract_y
_atom_site_fract_z
_atom_site_U_iso_or_equiv
_atom_site_adp_type
_atom_site_calc_flag
_atom_site_refinement_flags
_atom_site_occupancy
_atom_site_symmetry_multiplicity
Zn Zn1 0.66996(6) 0.13233(3) 0.75289(6) 0.03618(15) Uani d . 1 1
Br Br1 0.79790(8) 0.24221(4) 0.77098(8) 0.0667(2) Uani d . 1 1
Br Br2 0.74325(7) 0.03299(3) 0.63755(6) 0.05122(17) Uani d . 1 1
N N1 0.6409(4) 0.1030(2) 0.9541(4) 0.0317(8) Uani d . 1 1
N N2 0.4348(4) 0.1459(2) 0.6749(4) 0.0349(9) Uani d . 1 1
C C1 0.9118(6) 0.0852(3) 1.1082(6) 0.0514(14) Uani d . 1 1
H H1A 0.9226 0.0590 1.0240 0.077 Uiso calc R 1 1
H H1B 0.9740 0.0627 1.2047 0.077 Uiso calc R 1 1
H H1C 0.9447 0.1345 1.1074 0.077 Uiso calc R 1 1
C C2 0.7466(5) 0.0842(3) 1.0900(5) 0.0359(10) Uani d . 1 1
C C3 0.7030(6) 0.0634(3) 1.2131(5) 0.0429(12) Uani d . 1 1
H H3 0.7775 0.0492 1.3077 0.051 Uiso calc R 1 1
C C4 0.5507(6) 0.0641(3) 1.1932(6) 0.0434(12) Uani d . 1 1
H H4 0.5217 0.0492 1.2733 0.052 Uiso calc R 1 1
C C5 0.4398(6) 0.0872(3) 1.0528(5) 0.0376(11) Uani d . 1 1
C C6 0.4904(5) 0.1057(2) 0.9352(5) 0.0318(10) Uani d . 1 1
C C7 0.2784(7) 0.0920(3) 1.0226(7) 0.0479(13) Uani d . 1 1
H H7 0.2437 0.0787 1.0996 0.058 Uiso calc R 1 1
C C8 0.1774(6) 0.1151(3) 0.8858(7) 0.0561(15) Uani d . 1 1
H H8 0.0740 0.1188 0.8706 0.067 Uiso calc R 1 1
C C9 0.2244(6) 0.1343(3) 0.7625(6) 0.0442(12) Uani d . 1 1
C C10 0.3796(5) 0.1290(3) 0.7864(5) 0.0346(10) Uani d . 1 1
C C11 0.1239(6) 0.1607(3) 0.6167(7) 0.0557(14) Uani d . 1 1
H H11 0.0195 0.1660 0.5956 0.067 Uiso calc R 1 1
C C12 0.1803(6) 0.1781(3) 0.5082(6) 0.0549(14) Uani d . 1 1
H H12 0.1140 0.1956 0.4124 0.066 Uiso calc R 1 1
C C13 0.3386(6) 0.1702(3) 0.5378(6) 0.0442(12) Uani d . 1 1
C C14 0.4045(7) 0.1888(3) 0.4201(6) 0.0588(15) Uani d . 1 1
H H14A 0.4686 0.2310 0.4535 0.088 Uiso calc R 1 1
H H14B 0.3224 0.1985 0.3222 0.088 Uiso calc R 1 1
H H14C 0.4648 0.1488 0.4089 0.088 Uiso calc R 1 1

loop_
_atom_site_aniso_label
_atom_site_aniso_U_11
_atom_site_aniso_U_22
_atom_site_aniso_U_33
_atom_site_aniso_U_12
_atom_site_aniso_U_13
_atom_site_aniso_U_23
Zn1 0.0290(3) 0.0397(3) 0.0402(3) 0.0015(3) 0.0137(2) 0.0058(2)
Br1 0.0542(4) 0.0502(4) 0.0879(5) -0.0154(3) 0.0186(3) 0.0098(3)
Br2 0.0539(4) 0.0554(4) 0.0464(3) 0.0142(3) 0.0216(3) 0.0027(3)
N1 0.028(2) 0.032(2) 0.035(2) 0.0023(17) 0.0115(17) 0.0016(16)
N2 0.032(2) 0.035(2) 0.0329(19) 0.0022(18) 0.0073(16) -0.0006(17)
C1 0.037(3) 0.062(4) 0.050(3) 0.005(3) 0.011(3) 0.003(3)
C2 0.033(3) 0.034(3) 0.035(2) 0.001(2) 0.007(2) -0.0042(19)
C3 0.049(3) 0.041(3) 0.033(2) 0.002(3) 0.008(2) 0.000(2)
C4 0.056(3) 0.041(3) 0.039(3) -0.002(3) 0.024(3) 0.000(2)
C5 0.039(3) 0.032(3) 0.047(3) -0.005(2) 0.023(2) -0.005(2)
C6 0.025(2) 0.027(2) 0.042(2) 0.0005(19) 0.012(2) -0.0028(19)
C7 0.046(3) 0.046(3) 0.064(3) 0.000(3) 0.034(3) 0.004(3)
C8 0.030(3) 0.061(4) 0.080(4) -0.004(3) 0.024(3) 0.002(3)
C9 0.028(2) 0.045(3) 0.056(3) 0.001(2) 0.011(2) -0.002(3)
C10 0.024(2) 0.031(3) 0.044(2) 0.000(2) 0.0077(19) -0.001(2)
C11 0.025(3) 0.065(4) 0.066(4) 0.011(3) 0.004(2) -0.002(3)
C12 0.039(3) 0.058(4) 0.047(3) 0.012(3) -0.006(2) 0.007(3)
C13 0.043(3) 0.037(3) 0.044(3) 0.010(2) 0.007(2) -0.001(2)
C14 0.066(4) 0.061(4) 0.039(3) 0.013(3) 0.010(3) 0.013(3)

loop_
_atom_type_symbol
_atom_type_description
_atom_type_scat_dispersion_real
_atom_type_scat_dispersion_imag
_atom_type_scat_source
C C 0.0033 0.0016 'International Tables Vol C Tables 4.2.6.8 and 6.1.1.4'
H H 0.0000 0.0000 'International Tables Vol C Tables 4.2.6.8 and 6.1.1.4'
N N 0.0061 0.0033 'International Tables Vol C Tables 4.2.6.8 and 6.1.1.4'
Zn Zn 0.2839 1.4301 'International Tables Vol C Tables 4.2.6.8 and 6.1.1.4'
Br Br -0.2901 2.4595 'International Tables Vol C Tables 4.2.6.8 and 6.1.1.4'

loop_
_geom_angle_atom_site_label_1
_geom_angle_atom_site_label_2
_geom_angle_atom_site_label_3
_geom_angle
N2 Zn1 N1 81.63(14)
N2 Zn1 Br1 112.03(11)
N1 Zn1 Br1 113.94(11)
N2 Zn1 Br2 113.29(11)
N1 Zn1 Br2 112.05(11)
Br1 Zn1 Br2 118.32(3)
C2 N1 C6 119.7(4)
C2 N1 Zn1 128.7(3)
C6 N1 Zn1 111.5(3)
C13 N2 C10 119.5(4)
C13 N2 Zn1 128.5(3)
C10 N2 Zn1 112.0(3)
C2 C1 H1A 109.5
C2 C1 H1B 109.5
H1A C1 H1B 109.5
C2 C1 H1C 109.5
H1A C1 H1C 109.5
H1B C1 H1C 109.5
N1 C2 C3 120.3(4)
N1 C2 C1 118.1(4)
C3 C2 C1 121.6(4)
C4 C3 C2 120.1(5)
C4 C3 H3 120.0
C2 C3 H3 120.0
C3 C4 C5 119.8(4)
C3 C4 H4 120.1
C5 C4 H4 120.1
C4 C5 C6 117.1(4)
C4 C5 C7 123.9(4)
C6 C5 C7 119.0(5)
N1 C6 C5 122.8(4)
N1 C6 C10 117.8(4)
C5 C6 C10 119.4(4)
C8 C7 C5 121.2(4)
C8 C7 H7 119.4
C5 C7 H7 119.4
C7 C8 C9 121.5(5)
C7 C8 H8 119.2
C9 C8 H8 119.2
C10 C9 C11 116.8(4)
C10 C9 C8 118.9(5)
C11 C9 C8 124.2(5)
N2 C10 C9 123.0(4)
N2 C10 C6 117.1(4)
C9 C10 C6 119.9(4)
C12 C11 C9 119.6(5)
C12 C11 H11 120.2
C9 C11 H11 120.2
C11 C12 C13 121.1(5)
C11 C12 H12 119.5
C13 C12 H12 119.5
N2 C13 C12 120.0(5)
N2 C13 C14 117.6(5)
C12 C13 C14 122.4(5)
C13 C14 H14A 109.5
C13 C14 H14B 109.5
H14A C14 H14B 109.5
C13 C14 H14C 109.5
H14A C14 H14C 109.5
H14B C14 H14C 109.5

loop_
_geom_bond_atom_site_label_1
_geom_bond_atom_site_label_2
_geom_bond_distance
Zn1 N2 2.062(4)
Zn1 N1 2.071(3)
Zn1 Br1 2.3281(9)
Zn1 Br2 2.3572(8)
N1 C2 1.322(6)
N1 C6 1.360(6)
N2 C13 1.329(6)
N2 C10 1.366(5)
C1 C2 1.498(7)
C1 H1A 0.9600
C1 H1B 0.9600
C1 H1C 0.9600
C2 C3 1.414(6)
C3 C4 1.372(7)
C3 H3 0.9300
C4 C5 1.392(7)
C4 H4 0.9300
C5 C6 1.396(6)
C5 C7 1.437(7)
C6 C10 1.445(7)
C7 C8 1.336(8)
C7 H7 0.9300
C8 C9 1.427(7)
C8 H8 0.9300
C9 C10 1.394(7)
C9 C11 1.412(8)
C11 C12 1.351(7)
C11 H11 0.9300
C12 C13 1.414(7)
C12 H12 0.9300
C13 C14 1.494(7)
C14 H14A 0.9600
C14 H14B 0.9600
C14 H14C 0.9600

loop_
_geom_torsion_atom_site_label_1
_geom_torsion_atom_site_label_2
_geom_torsion_atom_site_label_3
_geom_torsion_atom_site_label_4
_geom_torsion
N2 Zn1 N1 C2 -177.9(4)
Br1 Zn1 N1 C2 -67.4(4)
Br2 Zn1 N1 C2 70.3(4)
N2 Zn1 N1 C6 1.1(3)
Br1 Zn1 N1 C6 111.6(3)
Br2 Zn1 N1 C6 -110.7(3)
N1 Zn1 N2 C13 176.8(4)
Br1 Zn1 N2 C13 64.3(4)
Br2 Zn1 N2 C13 -72.7(4)
N1 Zn1 N2 C10 -0.8(3)
Br1 Zn1 N2 C10 -113.3(3)
Br2 Zn1 N2 C10 109.7(3)
C6 N1 C2 C3 3.3(7)
Zn1 N1 C2 C3 -177.8(3)
C6 N1 C2 C1 -177.3(4)
Zn1 N1 C2 C1 1.7(7)
N1 C2 C3 C4 -1.5(7)
C1 C2 C3 C4 179.1(5)
C2 C3 C4 C5 -1.7(8)
C3 C4 C5 C6 2.8(7)
C3 C4 C5 C7 -178.0(5)
C2 N1 C6 C5 -2.0(7)
Zn1 N1 C6 C5 178.9(4)
C2 N1 C6 C10 177.8(4)
Zn1 N1 C6 C10 -1.3(5)
C4 C5 C6 N1 -1.1(7)
C7 C5 C6 N1 179.8(5)
C4 C5 C6 C10 179.1(4)
C7 C5 C6 C10 -0.1(7)
C4 C5 C7 C8 179.4(5)
C6 C5 C7 C8 -1.5(8)
C5 C7 C8 C9 1.7(9)
C7 C8 C9 C10 -0.3(9)
C7 C8 C9 C11 -178.5(6)
C13 N2 C10 C9 1.5(7)
Zn1 N2 C10 C9 179.4(4)
C13 N2 C10 C6 -177.5(4)
Zn1 N2 C10 C6 0.4(5)
C11 C9 C10 N2 -1.9(8)
C8 C9 C10 N2 179.8(5)
C11 C9 C10 C6 177.1(5)
C8 C9 C10 C6 -1.3(8)
N1 C6 C10 N2 0.6(6)
C5 C6 C10 N2 -179.5(4)
N1 C6 C10 C9 -178.4(4)
C5 C6 C10 C9 1.4(7)
C10 C9 C11 C12 1.0(8)
C8 C9 C11 C12 179.2(6)
C9 C11 C12 C13 0.2(9)
C10 N2 C13 C12 -0.2(7)
Zn1 N2 C13 C12 -177.7(4)
C10 N2 C13 C14 179.4(4)
Zn1 N2 C13 C14 1.9(7)
C11 C12 C13 N2 -0.7(9)
C11 C12 C13 C14 179.8(6)
